data_1100147
loop_
_publ_author_name
'Carballo, Rosa'
'Vazquez-Lopez, Ezequiel M.'
'Garcia-Martinez, Emilia'
'Covelo, Berta'
'Castineiras, Alfonso'

_publ_section_title
;
 An X-Ray Study of the Crystal Structure of a new stepped-
 cubane tetranuclear copper(II) compound, [Cu~4~(\m~2~-OH)
 ~2~(\m~3~-OH)~2~Cl~2~(bipy)~4~]Cl~2~.6H~2~O
;
_journal_name_full 'Z. Anorg. Allg. Chem.'
_journal_page_first 907
_journal_page_last 908
_journal_paper_doi 10.1002/1521-3749(200206)628:5<907::AID-ZAAC907>3.0.CO;2-K
_journal_volume 628
_journal_year 2002
_chemical_formula_sum 'C40 H48 Cl4 Cu4 N8 O10'
_chemical_formula_weight 1196.82
_chemical_name_systematic
;
 Tetrakis(2,2'-bipyridine-N,N')-dichloro-bis(mu!3$-hydroxo)
 -bis(mu!2$-hydroxo)-tetracopper(II) dichloride hexahydrate
;
_space_group_IT_number 2
_symmetry_cell_setting triclinic
_symmetry_space_group_name_Hall '-P 1'
_symmetry_space_group_name_H-M 'P -1'
_atom_sites_solution_hydrogens 'geom, H of hydroxo ligands, difmap'
_atom_sites_solution_primary direct
_atom_sites_solution_secondary difmap
_cell_angle_alpha 85.760(2)
_cell_angle_beta 75.915(2)
_cell_angle_gamma 73.000(2)
_cell_formula_units_Z 1
_cell_length_a 9.2608(10)
_cell_length_b 10.3755(11)
_cell_length_c 12.9865(14)
_cell_measurement_reflns_used ?
_cell_measurement_temperature 293(2)
_cell_measurement_theta_max ?
_cell_measurement_theta_min ?
_cell_volume 1157.4(2)
_diffrn_ambient_temperature 293(2)
_diffrn_detector_area_resol_mean ?
_diffrn_measured_fraction_theta_full 0.865
_diffrn_measured_fraction_theta_max 0.865
_diffrn_measurement_device_type 'CCD area detector'
_diffrn_measurement_method 'phi and omega scans'
_diffrn_radiation_monochromator graphite
_diffrn_radiation_source 'fine-focus sealed tube'
_diffrn_radiation_type MoK\a
_diffrn_radiation_wavelength 0.71073
_diffrn_reflns_av_R_equivalents 0.0477
_diffrn_reflns_av_sigmaI/netI 0.1699
_diffrn_reflns_limit_h_max 12
_diffrn_reflns_limit_h_min -11
_diffrn_reflns_limit_k_max 13
_diffrn_reflns_limit_k_min -11
_diffrn_reflns_limit_l_max 17
_diffrn_reflns_limit_l_min -13
_diffrn_reflns_number 6967
_diffrn_reflns_theta_full 28.04
_diffrn_reflns_theta_max 28.04
_diffrn_reflns_theta_min 1.62
_diffrn_standards_decay_% ?
_diffrn_standards_interval_count ?
_diffrn_standards_interval_time ?
_diffrn_standards_number ?
_exptl_absorpt_coefficient_mu 2.108
_exptl_absorpt_correction_T_max 1.00000
_exptl_absorpt_correction_T_min 0.78607
_exptl_absorpt_correction_type multi-scan
_exptl_absorpt_process_details ?
_exptl_crystal_colour blue
_exptl_crystal_density_diffrn 1.717
_exptl_crystal_density_meas ?
_exptl_crystal_density_method 'not measured'
_exptl_crystal_description prism
_exptl_crystal_F_000 608
_exptl_crystal_size_max .23
_exptl_crystal_size_mid .05
_exptl_crystal_size_min .04
_refine_diff_density_max 0.537
_refine_diff_density_min -0.393
_refine_diff_density_rms 0.099
_refine_ls_extinction_coef ?
_refine_ls_extinction_method none
_refine_ls_goodness_of_fit_ref 0.832
_refine_ls_hydrogen_treatment mixed
_refine_ls_matrix_type full
_refine_ls_number_parameters 300
_refine_ls_number_reflns 4866
_refine_ls_number_restraints 0
_refine_ls_restrained_S_all 0.832
_refine_ls_R_factor_all 0.1255
_refine_ls_R_factor_gt 0.0529
_refine_ls_shift/su_max 0.053
_refine_ls_shift/su_mean 0.001
_refine_ls_structure_factor_coef Fsqd
_refine_ls_weighting_details 'calc w=1/[\s^2^(Fo^2^)+(0.0222P)^2^+0.0000P] where P=(Fo^2^+2Fc^2^)/3'
_refine_ls_weighting_scheme calc
_refine_ls_wR_factor_gt 0.0908
_refine_ls_wR_factor_ref 0.1055
_reflns_number_gt 2359
_reflns_number_total 4866
_reflns_threshold_expression >2sigma(I)
_cod_depositor_comments
;
 Marking attached hydrogen atoms.

 Antanas Vaitkus,
 2017-07-12

The following automatic conversions were performed:
'_symmetry_cell_setting' value 'Triclinic' changed to 'triclinic'
according to '/home/saulius/struct/CIF-dictionaries/cif_core.dic'
dictionary named 'cif_core.dic' version 2.4.1 from
2010-06-29.

'_exptl_absorpt_correction_type' value 'multiscan' changed to
'multi-scan' according to
'/home/saulius/struct/CIF-dictionaries/cif_core.dic' dictionary named
'cif_core.dic' version 2.4.1 from 2010-06-29.

Automatic conversion script
Id: cif_fix_enum 1527 2010-12-29 10:47:43Z saulius 
;
_cod_original_sg_symbol_H-M P-1
_cod_database_code 1100147

loop_
_symmetry_equiv_pos_as_xyz
'x, y, z'
'-x, -y, -z'

loop_
_atom_site_label
_atom_site_type_symbol
_atom_site_fract_x
_atom_site_fract_y
_atom_site_fract_z
_atom_site_U_iso_or_equiv
_atom_site_adp_type
_atom_site_occupancy
_atom_site_symmetry_multiplicity
_atom_site_calc_flag
_atom_site_refinement_flags
_atom_site_disorder_assembly
_atom_site_disorder_group
_atom_site_attached_hydrogens
Cu2 Cu 0.04423(9) 0.05488(7) 0.27590(6) 0.0298(2) Uani 1 1 d . . . 0
Cu1 Cu 0.13968(8) 0.06569(7) 0.47418(5) 0.0277(2) Uani 1 1 d . . . 0
O1 O 0.0516(4) 0.1864(4) 0.3712(3) 0.0298(10) Uani 1 1 d . . . 0
O2 O 0.0850(4) -0.0634(4) 0.3984(3) 0.0255(10) Uani 1 1 d . . . 0
N1 N 0.2027(5) 0.1969(4) 0.5454(4) 0.0258(12) Uani 1 1 d . . . 0
N2 N 0.2814(5) -0.0632(4) 0.5542(4) 0.0267(12) Uani 1 1 d . . . 0
C1 C 0.1513(7) 0.3310(6) 0.5379(5) 0.0373(17) Uani 1 1 d . . . 0
H1 H 0.0764 0.3689 0.4994 0.045 Uiso 1 1 calc R . . 0
C2 C 0.2081(8) 0.4156(7) 0.5869(5) 0.0424(18) Uani 1 1 d . . . 0
H2 H 0.1697 0.5087 0.5824 0.051 Uiso 1 1 calc R . . 0
C3 C 0.3198(8) 0.3597(7) 0.6410(5) 0.0451(19) Uani 1 1 d . . . 0
H3 H 0.3618 0.4144 0.6713 0.054 Uiso 1 1 calc R . . 0
C4 C 0.3710(7) 0.2211(6) 0.6508(5) 0.0369(17) Uani 1 1 d . . . 0
H4 H 0.4451 0.1818 0.6896 0.044 Uiso 1 1 calc R . . 0
C5 C 0.3104(7) 0.1420(6) 0.6024(4) 0.0279(15) Uani 1 1 d . . . 0
C6 C 0.3551(7) -0.0060(6) 0.6095(5) 0.0277(15) Uani 1 1 d . . . 0
C7 C 0.4589(7) -0.0814(6) 0.6642(5) 0.0368(17) Uani 1 1 d . . . 0
H7 H 0.5068 -0.0395 0.7013 0.044 Uiso 1 1 calc R . . 0
C8 C 0.4933(7) -0.2211(7) 0.6644(5) 0.0434(19) Uani 1 1 d . . . 0
H8 H 0.5635 -0.2739 0.7018 0.052 Uiso 1 1 calc R . . 0
C9 C 0.4217(7) -0.2789(6) 0.6084(5) 0.0418(18) Uani 1 1 d . . . 0
H9 H 0.4450 -0.3723 0.6056 0.050 Uiso 1 1 calc R . . 0
C10 C 0.3156(7) -0.1993(6) 0.5562(5) 0.0369(17) Uani 1 1 d . . . 0
H10 H 0.2649 -0.2404 0.5208 0.044 Uiso 1 1 calc R . . 0
N3 N -0.0179(5) -0.0738(5) 0.1979(4) 0.0282(13) Uani 1 1 d . . . 0
N4 N -0.0854(5) 0.1869(5) 0.1882(4) 0.0276(12) Uani 1 1 d . . . 0
C11 C 0.0295(7) -0.2102(6) 0.2055(4) 0.0339(16) Uani 1 1 d . . . 0
H11 H 0.0969 -0.2499 0.2489 0.041 Uiso 1 1 calc R . . 0
C12 C -0.0197(7) -0.2911(6) 0.1504(5) 0.0382(17) Uani 1 1 d . . . 0
H12 H 0.0147 -0.3843 0.1566 0.046 Uiso 1 1 calc R . . 0
C13 C -0.1182(8) -0.2344(6) 0.0872(5) 0.0435(18) Uani 1 1 d . . . 0
H13 H -0.1526 -0.2884 0.0502 0.052 Uiso 1 1 calc R . . 0
C14 C -0.1682(7) -0.0937(6) 0.0778(5) 0.0385(17) Uani 1 1 d . . . 0
H14 H -0.2357 -0.0528 0.0347 0.046 Uiso 1 1 calc R . . 0
C15 C -0.1145(7) -0.0175(6) 0.1344(5) 0.0286(15) Uani 1 1 d . . . 0
C16 C -0.1544(7) 0.1325(6) 0.1298(5) 0.0281(15) Uani 1 1 d . . . 0
C17 C -0.2548(7) 0.2086(6) 0.0722(5) 0.0413(17) Uani 1 1 d . . . 0
H17 H -0.3021 0.1681 0.0337 0.050 Uiso 1 1 calc R . . 0
C18 C -0.2846(8) 0.3485(7) 0.0725(5) 0.052(2) Uani 1 1 d . . . 0
H18 H -0.3511 0.4030 0.0333 0.062 Uiso 1 1 calc R . . 0
C19 C -0.2143(8) 0.4039(7) 0.1316(5) 0.0475(19) Uani 1 1 d . . . 0
H19 H -0.2332 0.4968 0.1342 0.057 Uiso 1 1 calc R . . 0
C20 C -0.1163(7) 0.3203(6) 0.1863(5) 0.0372(17) Uani 1 1 d . . . 0
H20 H -0.0676 0.3590 0.2251 0.045 Uiso 1 1 calc R . . 0
Cl2 Cl 0.3053(2) -0.38930(16) 0.34869(14) 0.0512(5) Uani 1 1 d . . . 0
Cl1 Cl 0.3214(2) 0.00890(17) 0.16049(13) 0.0501(5) Uani 1 1 d . . . 0
O3 O 0.1603(5) 0.4127(4) 0.2676(3) 0.0508(13) Uani 1 1 d . . . 2
O4 O 0.3312(6) 0.3023(5) 0.0739(4) 0.0726(16) Uani 1 1 d . . . 2
O5 O 0.4795(6) 0.6981(5) 0.1270(4) 0.0766(17) Uani 1 1 d . . . 2
H100 H 0.1196 0.2472 0.3492 0.07(2) Uiso 1 1 d . . . 0
H200 H 0.1770 -0.1306 0.3838 0.030(17) Uiso 1 1 d . . . 0

loop_
_atom_site_aniso_label
_atom_site_aniso_U_11
_atom_site_aniso_U_22
_atom_site_aniso_U_33
_atom_site_aniso_U_23
_atom_site_aniso_U_13
_atom_site_aniso_U_12
Cu2 0.0347(5) 0.0329(4) 0.0262(5) 0.0008(4) -0.0143(4) -0.0106(4)
Cu1 0.0309(5) 0.0303(4) 0.0261(5) -0.0010(4) -0.0131(4) -0.0096(4)
O1 0.037(3) 0.027(2) 0.034(3) 0.003(2) -0.020(2) -0.014(2)
O2 0.023(2) 0.033(2) 0.026(2) -0.0034(19) -0.0109(19) -0.011(2)
N1 0.026(3) 0.025(3) 0.029(3) -0.003(2) -0.011(2) -0.007(2)
N2 0.026(3) 0.028(3) 0.023(3) 0.001(2) -0.004(2) -0.004(2)
C1 0.039(4) 0.032(4) 0.039(4) -0.007(3) -0.008(3) -0.005(3)
C2 0.051(5) 0.040(4) 0.041(4) -0.011(4) -0.004(4) -0.022(4)
C3 0.050(5) 0.053(5) 0.042(5) -0.011(4) -0.008(4) -0.029(4)
C4 0.038(4) 0.045(4) 0.033(4) -0.005(3) -0.011(3) -0.018(3)
C5 0.027(4) 0.031(4) 0.021(4) -0.007(3) 0.003(3) -0.008(3)
C6 0.016(3) 0.045(4) 0.024(4) -0.007(3) -0.004(3) -0.010(3)
C7 0.029(4) 0.044(4) 0.035(4) -0.005(3) -0.008(3) -0.006(3)
C8 0.027(4) 0.065(5) 0.036(4) 0.010(4) -0.015(3) -0.006(4)
C9 0.035(4) 0.033(4) 0.046(5) 0.007(4) -0.006(4) 0.003(3)
C10 0.034(4) 0.039(4) 0.038(4) -0.004(3) -0.009(3) -0.010(3)
N3 0.028(3) 0.032(3) 0.025(3) -0.001(3) -0.006(3) -0.008(3)
N4 0.034(3) 0.027(3) 0.023(3) 0.000(2) -0.012(2) -0.005(2)
C11 0.039(4) 0.037(4) 0.022(4) 0.000(3) -0.008(3) -0.006(3)
C12 0.041(4) 0.032(4) 0.041(4) -0.007(3) -0.011(4) -0.006(3)
C13 0.058(5) 0.044(4) 0.043(4) -0.001(4) -0.028(4) -0.023(4)
C14 0.041(4) 0.050(4) 0.037(4) 0.004(4) -0.024(3) -0.020(4)
C15 0.018(4) 0.042(4) 0.024(4) 0.000(3) -0.002(3) -0.008(3)
C16 0.027(4) 0.035(4) 0.021(3) 0.004(3) -0.008(3) -0.007(3)
C17 0.044(4) 0.044(4) 0.046(4) 0.006(4) -0.027(4) -0.015(4)
C18 0.056(5) 0.044(5) 0.053(5) 0.012(4) -0.024(4) -0.006(4)
C19 0.059(5) 0.030(4) 0.057(5) -0.002(4) -0.028(4) -0.008(4)
C20 0.045(4) 0.034(4) 0.036(4) -0.002(3) -0.019(3) -0.008(3)
Cl2 0.0560(12) 0.0452(10) 0.0569(12) 0.0004(9) -0.0255(10) -0.0111(9)
Cl1 0.0427(11) 0.0675(12) 0.0437(11) -0.0009(9) -0.0115(9) -0.0197(10)
O3 0.053(3) 0.046(3) 0.056(3) 0.005(2) -0.015(3) -0.017(2)
O4 0.085(4) 0.075(3) 0.064(4) -0.013(3) -0.016(3) -0.031(3)
O5 0.086(4) 0.067(3) 0.056(4) 0.005(3) -0.004(3) -0.002(3)

loop_
_atom_type_symbol
_atom_type_description
_atom_type_scat_dispersion_real
_atom_type_scat_dispersion_imag
_atom_type_scat_source
C C 0.0033 0.0016 'International Tables Vol C Tables 4.2.6.8 and 6.1.1.4'
H H 0.0000 0.0000 'International Tables Vol C Tables 4.2.6.8 and 6.1.1.4'
N N 0.0061 0.0033 'International Tables Vol C Tables 4.2.6.8 and 6.1.1.4'
O O 0.0106 0.0060 'International Tables Vol C Tables 4.2.6.8 and 6.1.1.4'
Cu Cu 0.3201 1.2651 'International Tables Vol C Tables 4.2.6.8 and 6.1.1.4'
Cl Cl 0.1484 0.1585 'International Tables Vol C Tables 4.2.6.8 and 6.1.1.4'

loop_
_geom_angle_atom_site_label_1
_geom_angle_atom_site_label_2
_geom_angle_atom_site_label_3
_geom_angle
_geom_angle_site_symmetry_1
_geom_angle_site_symmetry_3
_geom_angle_publ_flag
O1 Cu2 O2 80.46(15) . . ?
O1 Cu2 N3 165.79(17) . . ?
O2 Cu2 N3 97.37(17) . . ?
O1 Cu2 N4 96.50(18) . . ?
O2 Cu2 N4 156.57(17) . . ?
N3 Cu2 N4 79.9(2) . . ?
O1 Cu2 Cl1 98.85(12) . . ?
O2 Cu2 Cl1 99.85(12) . . ?
N3 Cu2 Cl1 95.36(13) . . ?
N4 Cu2 Cl1 103.57(14) . . ?
O1 Cu2 Cu1 40.34(11) . . ?
O2 Cu2 Cu1 41.58(10) . . ?
N3 Cu2 Cu1 138.94(14) . . ?
N4 Cu2 Cu1 135.98(14) . . ?
Cl1 Cu2 Cu1 93.81(5) . . ?
O1 Cu2 Cu2 59.94(11) . 2_556 ?
O2 Cu2 Cu2 27.71(10) . 2_556 ?
N3 Cu2 Cu2 112.77(13) . 2_556 ?
N4 Cu2 Cu2 132.94(13) . 2_556 ?
Cl1 Cu2 Cu2 119.07(5) . 2_556 ?
Cu1 Cu2 Cu2 31.670(16) . 2_556 ?
O1 Cu1 O2 81.07(15) . . ?
O1 Cu1 N1 98.10(18) . . ?
O2 Cu1 N1 177.45(17) . . ?
O1 Cu1 N2 165.58(17) . . ?
O2 Cu1 N2 99.63(18) . . ?
N1 Cu1 N2 80.6(2) . . ?
O1 Cu1 O2 100.24(15) . 2_556 ?
O2 Cu1 O2 84.86(14) . 2_556 ?
N1 Cu1 O2 97.67(16) . 2_556 ?
N2 Cu1 O2 94.17(16) . 2_556 ?
O1 Cu1 Cu2 40.56(11) . . ?
O2 Cu1 Cu2 41.99(11) . . ?
N1 Cu1 Cu2 136.62(14) . . ?
N2 Cu1 Cu2 135.21(14) . . ?
O2 Cu1 Cu2 101.85(9) 2_556 . ?
O1 Cu1 Cu1 91.97(11) . 2_556 ?
O2 Cu1 Cu1 46.87(10) . 2_556 ?
N1 Cu1 Cu1 135.66(13) . 2_556 ?
N2 Cu1 Cu1 99.01(14) . 2_556 ?
O2 Cu1 Cu1 37.99(9) 2_556 2_556 ?
Cu2 Cu1 Cu1 72.01(3) . 2_556 ?
O1 Cu1 Cu2 130.58(11) . 2_556 ?
O2 Cu1 Cu2 90.21(10) . 2_556 ?
N1 Cu1 Cu2 92.15(13) . 2_556 ?
N2 Cu1 Cu2 63.82(12) . 2_556 ?
O2 Cu1 Cu2 30.35(9) 2_556 2_556 ?
Cu2 Cu1 Cu2 122.95(3) . 2_556 ?
Cu1 Cu1 Cu2 50.94(2) 2_556 2_556 ?
Cu1 O1 Cu2 99.10(16) . . ?
Cu1 O1 O2 50.09(12) . . ?
Cu2 O1 O2 50.52(11) . . ?
Cu1 O1 O3 125.90(19) . . ?
Cu2 O1 O3 115.22(17) . . ?
O2 O1 O3 151.26(19) . . ?
Cu1 O1 O2 44.38(10) . 2_556 ?
Cu2 O1 O2 100.89(15) . 2_556 ?
O2 O1 O2 58.45(14) . 2_556 ?
O3 O1 O2 143.83(17) . 2_556 ?
Cu1 O1 O1 38.70(7) . 2_556 ?
Cu2 O1 O1 78.77(12) . 2_556 ?
O2 O1 O1 33.34(9) . 2_556 ?
O3 O1 O1 163.18(18) . 2_556 ?
O2 O1 O1 25.11(7) 2_556 2_556 ?
Cu1 O2 Cu2 96.43(15) . . ?
Cu1 O2 Cu1 95.14(14) . 2_556 ?
Cu2 O2 Cu1 113.19(17) . 2_556 ?
Cu1 O2 O1 48.84(11) . . ?
Cu2 O2 O1 49.02(12) . . ?
Cu1 O2 O1 101.83(16) 2_556 . ?
Cu1 O2 O2 52.88(11) . 2_556 ?
Cu2 O2 O2 113.0(2) . 2_556 ?
Cu1 O2 O2 42.26(9) 2_556 2_556 ?
O1 O2 O2 73.73(16) . 2_556 ?
Cu1 O2 O1 88.41(14) . 2_556 ?
Cu2 O2 O1 148.57(18) . 2_556 ?
Cu1 O2 O1 35.38(8) 2_556 2_556 ?
O1 O2 O1 121.55(14) . 2_556 ?
O2 O2 O1 47.82(12) 2_556 2_556 ?
Cu1 O2 Cl1 90.56(12) . . ?
Cu2 O2 Cl1 46.28(8) . . ?
Cu1 O2 Cl1 159.32(15) 2_556 . ?
O1 O2 Cl1 67.49(11) . . ?
O2 O2 Cl1 139.08(18) 2_556 . ?
O1 O2 Cl1 165.09(15) 2_556 . ?
C1 N1 C5 119.3(5) . . ?
C1 N1 Cu1 125.3(5) . . ?
C5 N1 Cu1 115.4(4) . . ?
C10 N2 C6 117.1(6) . . ?
C10 N2 Cu1 127.3(4) . . ?
C6 N2 Cu1 115.6(4) . . ?
N1 C1 C2 121.3(7) . . ?
C3 C2 C1 119.1(6) . . ?
C2 C3 C4 119.8(7) . . ?
C5 C4 C3 119.0(7) . . ?
N1 C5 C4 121.5(5) . . ?
N1 C5 C6 115.2(5) . . ?
C4 C5 C6 123.2(6) . . ?
C7 C6 N2 122.1(6) . . ?
C7 C6 C5 124.9(6) . . ?
N2 C6 C5 113.0(6) . . ?
C6 C7 C8 119.8(7) . . ?
C9 C8 C7 118.4(7) . . ?
C8 C9 C10 119.8(6) . . ?
N2 C10 C9 122.7(6) . . ?
C15 N3 C11 118.7(5) . . ?
C15 N3 Cu2 116.1(4) . . ?
C11 N3 Cu2 125.2(4) . . ?
C20 N4 C16 117.0(6) . . ?
C20 N4 Cu2 127.5(5) . . ?
C16 N4 Cu2 115.4(4) . . ?
N3 C11 C12 121.6(6) . . ?
C13 C12 C11 119.7(6) . . ?
C12 C13 C14 119.6(6) . . ?
C15 C14 C13 118.2(6) . . ?
N3 C15 C14 122.2(5) . . ?
N3 C15 C16 113.9(5) . . ?
C14 C15 C16 123.9(6) . . ?
N4 C16 C17 122.8(6) . . ?
N4 C16 C15 114.5(6) . . ?
C17 C16 C15 122.7(6) . . ?
C16 C17 C18 118.5(6) . . ?
C19 C18 C17 118.8(7) . . ?
C20 C19 C18 118.6(6) . . ?
N4 C20 C19 124.3(6) . . ?
O4 Cl2 O1 24.26(4) 2 2 ?
O4 Cl2 O5 32.08(4) 2 2_565 ?
O1 Cl2 O5 31.68(3) 2 2_565 ?
O4 Cl2 O2 31.04(3) 2 2 ?
O1 Cl2 O2 12.46(2) 2 2 ?
O5 Cl2 O2 23.68(3) 2_565 2 ?
Cu2 Cl1 O5 111.03(10) . 1_545 ?
Cu2 Cl1 O4 102.05(11) . . ?
O5 Cl1 O4 145.21(13) 1_545 . ?
Cu2 Cl1 O2 33.87(7) . . ?
O5 Cl1 O2 88.79(11) 1_545 . ?
O4 Cl1 O2 125.69(11) . . ?
Cu2 Cl1 O3 72.00(5) . 1_545 ?
O5 Cl1 O3 39.16(10) 1_545 1_545 ?
O4 Cl1 O3 164.95(11) . 1_545 ?
O2 Cl1 O3 56.18(7) . 1_545 ?
O4 O3 O1 101.30(17) . . ?
O4 O3 Cl2 112.31(16) . 1_565 ?
O1 O3 Cl2 131.62(17) . 1_565 ?
O3 O4 O5 155.0(2) . 2_665 ?
O3 O4 Cl1 90.64(15) . . ?
O5 O4 Cl1 113.50(18) 2_665 . ?

loop_
_geom_bond_atom_site_label_1
_geom_bond_atom_site_label_2
_geom_bond_distance
_geom_bond_site_symmetry_2
_geom_bond_publ_flag
Cu2 O1 1.935(4) . ?
Cu2 O2 1.978(4) . ?
Cu2 N3 2.018(5) . ?
Cu2 N4 2.022(5) . ?
Cu2 Cl1 2.5650(18) . ?
Cu2 Cu1 2.9382(11) . ?
Cu2 Cu2 5.7525(15) 2_556 ?
Cu1 O1 1.926(4) . ?
Cu1 O2 1.962(4) . ?
Cu1 N1 1.991(5) . ?
Cu1 N2 2.006(5) . ?
Cu1 O2 2.327(4) 2_556 ?
Cu1 Cu1 3.1754(14) 2_556 ?
Cu1 Cu2 3.5992(10) 2_556 ?
O1 O2 2.527(5) . ?
O1 O3 2.931(5) . ?
O1 O2 3.274(5) 2_556 ?
O1 O1 5.076(7) 2_556 ?
O2 Cu1 2.327(4) 2_556 ?
O2 O2 2.906(7) 2_556 ?
O2 O1 3.274(5) 2_556 ?
O2 Cl1 3.497(4) . ?
N1 C1 1.336(7) . ?
N1 C5 1.354(7) . ?
N2 C10 1.353(7) . ?
N2 C6 1.369(7) . ?
C1 C2 1.403(8) . ?
C2 C3 1.358(9) . ?
C3 C4 1.383(8) . ?
C4 C5 1.379(8) . ?
C5 C6 1.471(8) . ?
C6 C7 1.361(8) . ?
C7 C8 1.390(8) . ?
C8 C9 1.364(8) . ?
C9 C10 1.369(8) . ?
N3 C15 1.343(7) . ?
N3 C11 1.357(7) . ?
N4 C20 1.329(7) . ?
N4 C16 1.347(7) . ?
C11 C12 1.376(7) . ?
C12 C13 1.354(8) . ?
C13 C14 1.402(8) . ?
C14 C15 1.380(8) . ?
C15 C16 1.491(8) . ?
C16 C17 1.367(8) . ?
C17 C18 1.396(8) . ?
C18 C19 1.367(9) . ?
C19 C20 1.358(8) . ?
Cl2 O4 8.809(6) 2 ?
Cl2 O1 10.527(4) 2 ?
Cl2 O5 11.280(5) 2_565 ?
Cl2 O2 11.387(4) 2 ?
Cl1 O5 3.141(5) 1_545 ?
Cl1 O4 3.185(5) . ?
Cl1 O3 6.748(4) 1_545 ?
O3 O4 2.751(6) . ?
O3 Cl2 3.124(5) 1_565 ?
O4 O5 2.766(6) 2_665 ?

loop_
_geom_hbond_atom_site_label_D
_geom_hbond_atom_site_label_H
_geom_hbond_atom_site_label_A
_geom_hbond_distance_DH
_geom_hbond_distance_HA
_geom_hbond_distance_DA
_geom_hbond_angle_DHA
_geom_hbond_site_symmetry_A
O1 H100 O3 0.997(4) 2.032(4) 2.931(5) 148.9(2) .
O2 H200 Cl2 0.917(4) 2.6223(16) 3.415(4) 145.1(2) .
C7 H7 Cl1 0.93 2.76 3.646(7) 159.2 2_656
C10 H10 Cl2 0.93 2.70 3.490(7) 143.3 .
C11 H11 Cl2 0.93 2.61 3.531(7) 171.4 .
C14 H14 Cl1 0.93 2.80 3.657(7) 153.0 2
C20 H20 O3 0.93 2.52 3.391(8) 155.2 .
